data_4103170
loop_
_publ_author_name
'Soo Hyuk Choi'
'Ilia A. Guzei'
'Lara C. Spencer'
'Samuel H. Gellman'

_publ_contact_author_address
;
Department of Chemistry
University of Wisconsin-Madison
1101 University Ave
Madison, WI  53706
USA
;
_publ_contact_author_email iguzei@chem.wisc.edu
_publ_contact_author_fax 608-262-0381
_publ_contact_author_name
;
Guzei, Ilia A. 
;
_publ_contact_author_phone 608-263-4694
_publ_section_title
;
 Crystallographic Characterization of 12-Helical Secondary Structure in
 \b-Peptides Containing Side Chain Groups
;
_journal_name_full 'Journal of the American Chemical Society'
_journal_page_first 13879
_journal_page_last 13885
_journal_paper_doi 10.1021/ja1062532
_journal_volume 132
_journal_year 2010
_chemical_absolute_configuration syn
_chemical_formula_moiety 'C50 H79 N5 O9'
_chemical_formula_sum 'C50 H79 N5 O9'
_chemical_formula_weight 894.18
_chemical_name_systematic
;
 ?
;
_space_group_IT_number 4
_symmetry_cell_setting monoclinic
_symmetry_Int_Tables_number 4
_symmetry_space_group_name_Hall 'P 2yb'
_symmetry_space_group_name_H-M 'P 1 21 1'
_atom_sites_solution_hydrogens geom
_atom_sites_solution_primary direct
_atom_sites_solution_secondary difmap
_audit_creation_method
;
manual editing of the CIF file 
created by SHELXTL Ver. 6.10
and processed with modiCIfer-03272007. 
;
_cell_angle_alpha 90.00
_cell_angle_beta 95.020(3)
_cell_angle_gamma 90.00
_cell_formula_units_Z 2
_cell_length_a 10.446(2)
_cell_length_b 19.955(4)
_cell_length_c 12.161(2)
_cell_measurement_reflns_used 9293
_cell_measurement_temperature 105(2)
_cell_measurement_theta_max 29.0541
_cell_measurement_theta_min 2.2073
_cell_volume 2525.2(8)
_computing_cell_refinement 'SAINTPLUS  (Bruker-AXS, 2007)'
_computing_data_collection 'SMART Ver. 5.622 (Bruker-AXS, 2000)'
_computing_data_reduction SAINTPLUS
_computing_molecular_graphics SHELXTL
_computing_publication_material SHELXTL
_computing_structure_refinement SHELXTL
_computing_structure_solution 'SHELXTL (Bruker-AXS, 2007)'
_diffrn_ambient_temperature 105(2)
_diffrn_measured_fraction_theta_full 0.997
_diffrn_measured_fraction_theta_max 0.997
_diffrn_measurement_device_type 'Bruker CCD-1000 area detector'
_diffrn_measurement_method '0.30\% \w and 0.4 \% \f scans'
_diffrn_radiation_monochromator graphite
_diffrn_radiation_source 'fine-focus sealed tube'
_diffrn_radiation_type Mo-K\a
_diffrn_radiation_wavelength 0.71073
_diffrn_reflns_av_R_equivalents 0.0621
_diffrn_reflns_av_sigmaI/netI 0.0566
_diffrn_reflns_limit_h_max 14
_diffrn_reflns_limit_h_min -13
_diffrn_reflns_limit_k_max 26
_diffrn_reflns_limit_k_min -26
_diffrn_reflns_limit_l_max 16
_diffrn_reflns_limit_l_min -16
_diffrn_reflns_number 34109
_diffrn_reflns_theta_full 28.70
_diffrn_reflns_theta_max 28.70
_diffrn_reflns_theta_min 1.97
_diffrn_standards_number 0
_exptl_absorpt_coefficient_mu 0.080
_exptl_absorpt_correction_T_max 0.9920
_exptl_absorpt_correction_T_min 0.9602
_exptl_absorpt_correction_type multi-scan
_exptl_absorpt_process_details
;
SADABS  (Bruker-AXS, 2007)
;
_exptl_crystal_colour colorless
_exptl_crystal_density_diffrn 1.176
_exptl_crystal_density_method 'not measured'
_exptl_crystal_description block
_exptl_crystal_F_000 972
_exptl_crystal_size_max 0.51
_exptl_crystal_size_mid 0.48
_exptl_crystal_size_min 0.10
_refine_diff_density_max 0.374
_refine_diff_density_min -0.527
_refine_diff_density_rms 0.062
_refine_ls_abs_structure_details 'Flack H D (1983), Acta Cryst. A39, 876-881'
_refine_ls_abs_structure_Flack 0.8(12)
_refine_ls_extinction_method none
_refine_ls_goodness_of_fit_ref 1.028
_refine_ls_hydrogen_treatment constr
_refine_ls_matrix_type full
_refine_ls_number_parameters 591
_refine_ls_number_reflns 6686
_refine_ls_number_restraints 11
_refine_ls_restrained_S_all 1.030
_refine_ls_R_factor_all 0.0841
_refine_ls_R_factor_gt 0.0623
_refine_ls_shift/su_max 0.000
_refine_ls_shift/su_mean 0.000
_refine_ls_structure_factor_coef Fsqd
_refine_ls_weighting_details 'calc w=1/[\s^2^(Fo^2^)+(0.1100P)^2^+0.0000P] where P=(Fo^2^+2Fc^2^)/3'
_refine_ls_weighting_scheme calc
_refine_ls_wR_factor_gt 0.1509
_refine_ls_wR_factor_ref 0.1627
_reflns_number_gt 5277
_reflns_number_total 6686
_reflns_threshold_expression I>2\s(I)
_cod_data_source_file ja1062532_si_004.cif
_cod_data_source_block gellman77
_cod_original_cell_volume 2525.1(9)
_cod_original_sg_symbol_Hall 'P 2yb       '
_cod_original_sg_symbol_H-M 'P 1 21 1 '
_cod_database_code 4103170

loop_
_symmetry_equiv_pos_as_xyz
'x, y, z'
'-x, y+1/2, -z'

loop_
_atom_site_label
_atom_site_type_symbol
_atom_site_fract_x
_atom_site_fract_y
_atom_site_fract_z
_atom_site_U_iso_or_equiv
_atom_site_adp_type
_atom_site_occupancy
_atom_site_symmetry_multiplicity
_atom_site_calc_flag
_atom_site_refinement_flags
_atom_site_disorder_assembly
_atom_site_disorder_group
O1 O 0.4496(2) 0.29346(13) 0.6365(2) 0.0278(6) Uani 1 1 d . . .
O2 O 0.6496(2) 0.24758(13) 0.6523(2) 0.0201(5) Uani 1 1 d . . .
O3 O 0.7833(2) 0.12032(13) 0.8460(2) 0.0218(5) Uani 1 1 d . B .
O4 O 1.0064(2) 0.29440(12) 0.9548(2) 0.0210(5) Uani 1 1 d . B .
O5 O 1.2070(3) 0.16677(16) 0.7165(3) 0.0364(7) Uani 1 1 d . B .
O6 O 1.3997(2) 0.16361(11) 1.0226(2) 0.0184(5) Uani 1 1 d . B .
O7 O 1.5174(2) 0.41076(13) 0.9606(2) 0.0255(6) Uani 1 1 d . B .
O8 O 1.3537(2) 0.46930(12) 0.8764(2) 0.0235(5) Uani 1 1 d . B .
N1 N 0.4708(3) 0.18638(15) 0.6752(3) 0.0240(7) Uani 1 1 d . . .
H1 H 0.3868 0.1878 0.6772 0.029 Uiso 1 1 calc R . .
N2 N 0.6555(3) 0.17804(14) 0.9547(2) 0.0169(6) Uani 1 1 d . B .
H2 H 0.5759 0.1854 0.9699 0.020 Uiso 1 1 calc R . .
N3 N 0.8751(3) 0.27791(14) 0.8002(2) 0.0171(6) Uani 1 1 d . B .
H3 H 0.7949 0.2749 0.7719 0.021 Uiso 1 1 calc R . .
N4 N 1.0577(3) 0.12850(14) 0.8241(2) 0.0169(6) Uani 1 1 d . B .
H4 H 0.9750 0.1250 0.8318 0.020 Uiso 1 1 calc R . .
N5 N 1.2600(2) 0.24987(13) 0.9941(2) 0.0165(6) Uani 1 1 d . B .
H5 H 1.1794 0.2617 0.9778 0.020 Uiso 1 1 calc R . .
C1 C 0.5879(5) 0.3913(2) 0.6779(4) 0.0361(10) Uani 1 1 d . . .
H1A H 0.5562 0.3891 0.7513 0.054 Uiso 1 1 calc R . .
H1B H 0.5989 0.4383 0.6571 0.054 Uiso 1 1 calc R . .
H1C H 0.6707 0.3681 0.6791 0.054 Uiso 1 1 calc R . .
C2 C 0.5459(5) 0.3485(2) 0.4849(4) 0.0394(10) Uani 1 1 d . . .
H2A H 0.6219 0.3195 0.4940 0.059 Uiso 1 1 calc R . .
H2B H 0.5701 0.3921 0.4559 0.059 Uiso 1 1 calc R . .
H2C H 0.4805 0.3276 0.4332 0.059 Uiso 1 1 calc R . .
C3 C 0.3668(5) 0.3981(2) 0.5821(4) 0.0407(11) Uani 1 1 d . . .
H3A H 0.3058 0.3758 0.5282 0.061 Uiso 1 1 calc R . .
H3B H 0.3841 0.4434 0.5563 0.061 Uiso 1 1 calc R . .
H3C H 0.3301 0.4006 0.6534 0.061 Uiso 1 1 calc R . .
C4 C 0.4925(4) 0.35811(18) 0.5951(3) 0.0264(8) Uani 1 1 d . . .
C5 C 0.5326(3) 0.24270(18) 0.6546(3) 0.0189(7) Uani 1 1 d . . .
C6 C 0.5358(3) 0.12283(17) 0.6945(3) 0.0192(7) Uani 1 1 d . B .
H6 H 0.6213 0.1247 0.6636 0.023 Uiso 1 1 calc R . .
C7 C 0.4570(4) 0.06480(19) 0.6398(3) 0.0330(9) Uani 1 1 d D . .
H7A H 0.3640 0.0726 0.6439 0.040 Uiso 0.50 1 calc PR A 1
H7B H 0.4739 0.0604 0.5613 0.040 Uiso 0.50 1 calc PR A 1
H7C H 0.3700 0.0805 0.6126 0.040 Uiso 0.50 1 calc PR A 2
H7D H 0.4998 0.0468 0.5766 0.040 Uiso 0.50 1 calc PR A 2
C8 C 0.4995(8) 0.0022(3) 0.7034(5) 0.0254(12) Uiso 0.50 1 d PD B 1
H8A H 0.5622 -0.0234 0.6635 0.030 Uiso 0.50 1 calc PR B 1
H8B H 0.4249 -0.0270 0.7137 0.030 Uiso 0.50 1 calc PR B 1
C8A C 0.4483(7) 0.0108(3) 0.7278(5) 0.0254(12) Uiso 0.50 1 d PD B 2
H8A1 H 0.4572 -0.0345 0.6960 0.030 Uiso 0.50 1 calc PR B 2
H8A2 H 0.3653 0.0134 0.7611 0.030 Uiso 0.50 1 calc PR B 2
C9 C 0.5611(4) 0.02613(18) 0.8142(3) 0.0297(9) Uani 1 1 d D . .
H9A H 0.6516 0.0110 0.8245 0.036 Uiso 0.50 1 calc PR B 1
H9B H 0.5146 0.0073 0.8746 0.036 Uiso 0.50 1 calc PR B 1
H9C H 0.5474 0.0064 0.8870 0.036 Uiso 0.50 1 calc PR B 2
H9D H 0.6438 0.0100 0.7901 0.036 Uiso 0.50 1 calc PR B 2
C10 C 0.5552(3) 0.10313(16) 0.8168(3) 0.0172(7) Uani 1 1 d . B .
H10 H 0.4787 0.1176 0.8548 0.021 Uiso 1 1 calc R . .
C11 C 0.6757(3) 0.13427(15) 0.8743(3) 0.0147(6) Uani 1 1 d . . .
C12 C 0.7578(3) 0.21398(15) 1.0182(3) 0.0135(6) Uani 1 1 d . . .
H12 H 0.8393 0.1878 1.0168 0.016 Uiso 1 1 calc R B .
C13 C 0.7279(3) 0.22284(17) 1.1382(3) 0.0180(7) Uani 1 1 d . B .
H13A H 0.6355 0.2325 1.1424 0.022 Uiso 1 1 calc R . .
H13B H 0.7506 0.1819 1.1816 0.022 Uiso 1 1 calc R . .
C14 C 0.8102(3) 0.28206(17) 1.1816(3) 0.0189(7) Uani 1 1 d . . .
C15 C 0.7591(4) 0.3138(2) 1.2828(3) 0.0285(8) Uani 1 1 d . B .
H15A H 0.7688 0.2822 1.3447 0.043 Uiso 1 1 calc R . .
H15B H 0.6681 0.3249 1.2666 0.043 Uiso 1 1 calc R . .
H15C H 0.8077 0.3547 1.3025 0.043 Uiso 1 1 calc R . .
C16 C 0.9497(3) 0.2596(2) 1.2115(3) 0.0256(8) Uani 1 1 d . B .
H16A H 0.9517 0.2256 1.2699 0.038 Uiso 1 1 calc R . .
H16B H 1.0016 0.2982 1.2376 0.038 Uiso 1 1 calc R . .
H16C H 0.9846 0.2405 1.1462 0.038 Uiso 1 1 calc R . .
C17 C 0.8000(3) 0.33020(15) 1.0813(3) 0.0173(7) Uani 1 1 d . B .
H17A H 0.7261 0.3609 1.0851 0.021 Uiso 1 1 calc R . .
H17B H 0.8793 0.3573 1.0805 0.021 Uiso 1 1 calc R . .
C18 C 0.7814(3) 0.28633(15) 0.9763(3) 0.0131(6) Uani 1 1 d . B .
H18 H 0.7036 0.3019 0.9295 0.016 Uiso 1 1 calc R . .
C19 C 0.8971(3) 0.28691(14) 0.9080(3) 0.0133(6) Uani 1 1 d . . .
C20 C 0.9766(3) 0.27282(16) 0.7263(3) 0.0168(6) Uani 1 1 d . . .
H20 H 1.0602 0.2830 0.7696 0.020 Uiso 1 1 calc R B .
C21 C 0.9607(4) 0.3213(2) 0.6282(3) 0.0310(9) Uani 1 1 d . B .
H21A H 0.9905 0.3669 0.6497 0.037 Uiso 1 1 calc R . .
H21B H 0.8702 0.3235 0.5966 0.037 Uiso 1 1 calc R . .
C22 C 1.0473(4) 0.2892(2) 0.5468(4) 0.0346(10) Uani 1 1 d . . .
H22A H 1.0266 0.3066 0.4711 0.042 Uiso 1 1 calc R B .
H22B H 1.1392 0.2977 0.5695 0.042 Uiso 1 1 calc R . .
C23 C 1.0163(4) 0.2150(2) 0.5531(3) 0.0310(9) Uani 1 1 d . B .
H23A H 1.0904 0.1877 0.5340 0.037 Uiso 1 1 calc R . .
H23B H 0.9409 0.2037 0.5014 0.037 Uiso 1 1 calc R . .
C24 C 0.9872(3) 0.20171(18) 0.6730(3) 0.0209(7) Uani 1 1 d . B .
H24 H 0.9040 0.1771 0.6744 0.025 Uiso 1 1 calc R . .
C25 C 1.0940(3) 0.16366(17) 0.7384(3) 0.0202(7) Uani 1 1 d . . .
C26 C 1.1465(3) 0.09604(16) 0.9041(3) 0.0186(7) Uani 1 1 d . . .
H26 H 1.2297 0.0897 0.8704 0.022 Uiso 1 1 calc R B .
C27 C 1.1008(4) 0.02711(18) 0.9418(3) 0.0306(9) Uani 1 1 d . B .
H27A H 1.1605 -0.0084 0.9213 0.037 Uiso 1 1 calc R . .
H27B H 1.0141 0.0171 0.9059 0.037 Uiso 1 1 calc R . .
C28 C 1.0972(3) 0.02962(16) 1.0686(3) 0.0208(7) Uani 1 1 d . . .
C29 C 0.9640(4) 0.0491(2) 1.0995(4) 0.0363(10) Uani 1 1 d . B .
H29A H 0.9049 0.0113 1.0848 0.054 Uiso 1 1 calc R . .
H29B H 0.9328 0.0879 1.0556 0.054 Uiso 1 1 calc R . .
H29C H 0.9685 0.0605 1.1781 0.054 Uiso 1 1 calc R . .
C30 C 1.1350(4) -0.03754(19) 1.1230(4) 0.0294(8) Uani 1 1 d . B .
H30A H 1.1324 -0.0337 1.2031 0.044 Uiso 1 1 calc R . .
H30B H 1.2222 -0.0495 1.1063 0.044 Uiso 1 1 calc R . .
H30C H 1.0747 -0.0723 1.0945 0.044 Uiso 1 1 calc R . .
C31 C 1.1954(3) 0.08484(17) 1.1017(3) 0.0188(7) Uani 1 1 d . B .
H31A H 1.1805 0.1038 1.1747 0.023 Uiso 1 1 calc R . .
H31B H 1.2841 0.0671 1.1047 0.023 Uiso 1 1 calc R . .
C32 C 1.1737(3) 0.13781(16) 1.0116(3) 0.0156(6) Uani 1 1 d . B .
H32 H 1.0953 0.1644 1.0247 0.019 Uiso 1 1 calc R . .
C33 C 1.2882(3) 0.18540(15) 1.0092(3) 0.0134(6) Uani 1 1 d . . .
C34 C 1.3597(3) 0.30164(15) 1.0038(3) 0.0170(7) Uani 1 1 d . . .
H34 H 1.4354 0.2888 0.9634 0.020 Uiso 1 1 calc R B .
C35 C 1.3990(3) 0.31669(18) 1.1249(3) 0.0225(7) Uani 1 1 d . B .
H35A H 1.4803 0.3424 1.1331 0.027 Uiso 1 1 calc R . .
H35B H 1.4100 0.2748 1.1682 0.027 Uiso 1 1 calc R . .
C36 C 1.2881(4) 0.35820(19) 1.1624(3) 0.0282(8) Uani 1 1 d . . .
H36A H 1.3199 0.3908 1.2198 0.034 Uiso 1 1 calc R B .
H36B H 1.2236 0.3288 1.1931 0.034 Uiso 1 1 calc R . .
C37 C 1.2283(3) 0.39504(17) 1.0584(3) 0.0236(8) Uani 1 1 d . B .
H37A H 1.2400 0.4441 1.0665 0.028 Uiso 1 1 calc R . .
H37B H 1.1353 0.3853 1.0460 0.028 Uiso 1 1 calc R . .
C38 C 1.3001(3) 0.36849(15) 0.9609(3) 0.0173(7) Uani 1 1 d . B .
H38 H 1.2383 0.3606 0.8946 0.021 Uiso 1 1 calc R . .
C39 C 1.4046(3) 0.41694(17) 0.9333(3) 0.0188(7) Uani 1 1 d . . .
C40 C 1.4434(4) 0.52207(18) 0.8541(3) 0.0243(8) Uani 1 1 d . . .
H40A H 1.5277 0.5022 0.8416 0.029 Uiso 1 1 calc R B .
H40B H 1.4557 0.5523 0.9186 0.029 Uiso 1 1 calc R . .
C41 C 1.3934(3) 0.56158(17) 0.7536(3) 0.0199(7) Uani 1 1 d . B .
C42 C 1.2732(4) 0.55183(18) 0.6982(3) 0.0255(8) Uani 1 1 d . . .
H42 H 1.2174 0.5185 0.7229 0.031 Uiso 1 1 calc R B .
C43 C 1.2342(4) 0.59061(19) 0.6065(3) 0.0270(8) Uani 1 1 d . B .
H43 H 1.1517 0.5835 0.5689 0.032 Uiso 1 1 calc R . .
C44 C 1.3141(4) 0.6395(2) 0.5694(3) 0.0328(9) Uani 1 1 d . . .
H44 H 1.2864 0.6663 0.5072 0.039 Uiso 1 1 calc R B .
C45 C 1.4354(4) 0.6490(2) 0.6239(4) 0.0332(9) Uani 1 1 d . B .
H45 H 1.4912 0.6822 0.5987 0.040 Uiso 1 1 calc R . .
C46 C 1.4749(4) 0.61021(19) 0.7152(3) 0.0263(8) Uani 1 1 d . . .
H46 H 1.5580 0.6167 0.7519 0.032 Uiso 1 1 calc R B .
C47 C 0.8154(5) 0.5570(4) 0.5783(5) 0.0596(16) Uani 1 1 d . C .
H47A H 0.8876 0.5643 0.6341 0.089 Uiso 1 1 calc R . .
H47B H 0.7367 0.5495 0.6150 0.089 Uiso 1 1 calc R . .
H47C H 0.8045 0.5964 0.5304 0.089 Uiso 1 1 calc R . .
C48 C 0.8414(5) 0.4983(4) 0.5120(5) 0.072(2) Uani 1 1 d D . .
H48A H 0.7704 0.4893 0.4545 0.087 Uiso 0.652(6) 1 calc PR C 1
H48B H 0.8575 0.4578 0.5582 0.087 Uiso 0.652(6) 1 calc PR C 1
H48C H 0.7857 0.5050 0.4427 0.087 Uiso 0.348(6) 1 calc PR C 2
H48D H 0.8018 0.4609 0.5505 0.087 Uiso 0.348(6) 1 calc PR C 2
O9 O 0.9620(5) 0.5215(3) 0.4622(5) 0.0473(12) Uani 0.652(6) 1 d PD C 1
C49 C 0.9916(9) 0.4754(5) 0.3798(7) 0.0509(19) Uani 0.652(6) 1 d PD C 1
H49A H 0.9254 0.4779 0.3165 0.061 Uiso 0.652(6) 1 calc PR C 1
H49B H 0.9916 0.4293 0.4099 0.061 Uiso 0.652(6) 1 calc PR C 1
O9A O 0.9607(9) 0.4682(5) 0.4742(8) 0.0473(12) Uani 0.348(6) 1 d PD C 2
C49A C 0.9898(15) 0.5123(9) 0.3797(14) 0.0509(19) Uani 0.348(6) 1 d PD C 2
H49C H 0.9935 0.5598 0.4035 0.061 Uiso 0.348(6) 1 calc PR C 2
H49D H 0.9218 0.5078 0.3182 0.061 Uiso 0.348(6) 1 calc PR C 2
C50 C 1.1193(5) 0.4907(3) 0.3422(5) 0.0529(13) Uani 1 1 d D . .
H50A H 1.1391 0.4584 0.2855 0.079 Uiso 0.652(6) 1 calc PR C 1
H50B H 1.1847 0.4879 0.4049 0.079 Uiso 0.652(6) 1 calc PR C 1
H50C H 1.1186 0.5361 0.3113 0.079 Uiso 0.652(6) 1 calc PR C 1
H50D H 1.1400 0.5185 0.2797 0.079 Uiso 0.348(6) 1 calc PR C 2
H50E H 1.1148 0.4436 0.3195 0.079 Uiso 0.348(6) 1 calc PR C 2
H50F H 1.1862 0.4962 0.4033 0.079 Uiso 0.348(6) 1 calc PR C 2

loop_
_atom_site_aniso_label
_atom_site_aniso_U_11
_atom_site_aniso_U_22
_atom_site_aniso_U_33
_atom_site_aniso_U_23
_atom_site_aniso_U_13
_atom_site_aniso_U_12
O1 0.0187(13) 0.0197(12) 0.0458(17) 0.0073(11) 0.0075(12) 0.0023(10)
O2 0.0131(11) 0.0227(12) 0.0244(13) -0.0005(10) 0.0005(9) -0.0006(9)
O3 0.0130(11) 0.0253(13) 0.0273(13) -0.0069(11) 0.0038(10) 0.0008(9)
O4 0.0099(11) 0.0249(12) 0.0278(13) -0.0056(10) 0.0005(9) -0.0029(9)
O5 0.0171(13) 0.0454(17) 0.0484(18) 0.0170(15) 0.0124(12) 0.0007(12)
O6 0.0104(10) 0.0151(11) 0.0295(13) 0.0017(10) 0.0005(9) 0.0017(9)
O7 0.0124(11) 0.0197(12) 0.0440(16) 0.0093(11) 0.0004(11) -0.0014(9)
O8 0.0177(12) 0.0147(11) 0.0374(15) 0.0056(11) -0.0017(11) -0.0012(10)
N1 0.0101(13) 0.0209(14) 0.0405(19) 0.0044(13) -0.0009(12) 0.0008(11)
N2 0.0077(12) 0.0153(13) 0.0275(15) -0.0015(11) 0.0009(11) -0.0006(10)
N3 0.0101(12) 0.0165(13) 0.0243(15) 0.0038(11) -0.0008(11) -0.0032(10)
N4 0.0091(12) 0.0186(13) 0.0225(14) 0.0009(11) -0.0014(11) -0.0014(10)
N5 0.0078(12) 0.0106(12) 0.0301(16) -0.0011(11) -0.0039(11) -0.0006(10)
C1 0.045(3) 0.0222(19) 0.041(2) -0.0051(17) 0.006(2) -0.0012(17)
C2 0.051(3) 0.035(2) 0.033(2) 0.0066(19) 0.006(2) 0.010(2)
C3 0.044(3) 0.0227(19) 0.055(3) 0.0082(19) 0.004(2) 0.0092(18)
C4 0.030(2) 0.0175(16) 0.032(2) 0.0046(15) 0.0082(16) 0.0029(14)
C5 0.0169(16) 0.0197(16) 0.0197(16) -0.0008(13) 0.0002(13) 0.0024(13)
C6 0.0135(15) 0.0177(16) 0.0256(18) -0.0018(13) -0.0023(13) -0.0005(12)
C7 0.040(2) 0.029(2) 0.028(2) -0.0056(16) -0.0120(18) -0.0063(17)
C9 0.042(2) 0.0161(16) 0.028(2) 0.0026(14) -0.0097(17) -0.0074(16)
C10 0.0116(14) 0.0161(15) 0.0236(17) -0.0049(13) -0.0004(13) -0.0024(12)
C11 0.0119(14) 0.0113(13) 0.0204(16) 0.0022(12) -0.0012(12) -0.0006(11)
C12 0.0083(14) 0.0130(14) 0.0189(16) -0.0008(12) -0.0009(12) 0.0002(11)
C13 0.0150(15) 0.0194(16) 0.0196(16) 0.0016(13) 0.0006(13) -0.0001(12)
C14 0.0156(15) 0.0190(15) 0.0219(17) -0.0036(13) -0.0004(13) -0.0031(13)
C15 0.0192(18) 0.040(2) 0.027(2) -0.0116(17) 0.0020(15) -0.0046(16)
C16 0.0167(17) 0.037(2) 0.0223(18) -0.0028(16) -0.0028(14) -0.0005(15)
C17 0.0141(15) 0.0096(13) 0.0281(18) -0.0053(12) 0.0024(13) 0.0003(11)
C18 0.0080(13) 0.0114(14) 0.0196(16) 0.0005(12) -0.0011(11) -0.0011(11)
C19 0.0094(13) 0.0077(13) 0.0223(16) 0.0012(12) -0.0001(12) -0.0012(11)
C20 0.0114(14) 0.0177(15) 0.0215(17) 0.0035(13) 0.0031(13) -0.0028(12)
C21 0.036(2) 0.0271(19) 0.031(2) 0.0115(16) 0.0109(17) -0.0017(17)
C22 0.034(2) 0.043(2) 0.027(2) 0.0095(18) 0.0074(17) -0.0066(19)
C23 0.040(2) 0.035(2) 0.0189(18) -0.0001(16) 0.0029(16) 0.0019(18)
C24 0.0166(16) 0.0246(17) 0.0212(18) 0.0006(14) 0.0005(13) -0.0026(13)
C25 0.0169(16) 0.0178(15) 0.0262(18) 0.0002(14) 0.0035(13) -0.0009(13)
C26 0.0160(15) 0.0147(15) 0.0244(18) -0.0013(13) -0.0025(13) 0.0011(12)
C27 0.044(2) 0.0147(16) 0.031(2) 0.0016(15) -0.0067(18) -0.0099(16)
C28 0.0199(17) 0.0123(15) 0.0299(19) 0.0033(13) 0.0006(14) -0.0038(13)
C29 0.0198(19) 0.0206(19) 0.069(3) 0.0027(19) 0.0079(19) -0.0040(15)
C30 0.033(2) 0.0178(17) 0.037(2) 0.0024(16) -0.0026(17) -0.0023(15)
C31 0.0153(15) 0.0161(16) 0.0248(18) 0.0005(13) 0.0000(13) -0.0010(12)
C32 0.0107(14) 0.0122(14) 0.0236(17) -0.0014(12) -0.0004(12) -0.0010(11)
C33 0.0120(14) 0.0132(14) 0.0149(15) -0.0018(12) 0.0016(12) -0.0005(11)
C34 0.0116(14) 0.0097(14) 0.0292(18) 0.0012(13) -0.0002(13) -0.0021(11)
C35 0.0168(16) 0.0170(16) 0.033(2) 0.0042(14) -0.0022(14) -0.0044(13)
C36 0.033(2) 0.0234(18) 0.030(2) -0.0016(16) 0.0083(17) -0.0013(16)
C37 0.0150(16) 0.0153(16) 0.041(2) -0.0056(15) 0.0037(15) -0.0014(12)
C38 0.0119(15) 0.0093(14) 0.0298(19) 0.0019(13) -0.0041(13) -0.0012(11)
C39 0.0196(17) 0.0135(14) 0.0224(18) -0.0019(13) -0.0023(13) 0.0014(12)
C40 0.0233(18) 0.0155(15) 0.033(2) 0.0056(15) -0.0045(15) -0.0030(14)
C41 0.0200(17) 0.0141(14) 0.0257(18) -0.0017(13) 0.0017(14) 0.0048(13)
C42 0.0215(18) 0.0185(17) 0.037(2) -0.0043(15) 0.0031(16) -0.0010(14)
C43 0.0235(18) 0.0270(19) 0.030(2) -0.0018(16) -0.0008(15) 0.0082(15)
C44 0.039(2) 0.037(2) 0.0226(19) 0.0037(17) 0.0072(17) 0.0101(18)
C45 0.032(2) 0.036(2) 0.033(2) 0.0084(17) 0.0085(17) 0.0018(17)
C46 0.0209(18) 0.0250(18) 0.033(2) 0.0020(16) 0.0022(15) 0.0021(14)
C47 0.045(3) 0.088(4) 0.046(3) 0.009(3) 0.000(2) -0.016(3)
C48 0.043(3) 0.115(6) 0.058(4) -0.010(4) 0.000(3) 0.024(3)
O9 0.049(3) 0.045(2) 0.048(3) -0.001(2) 0.004(2) -0.011(2)
C49 0.057(4) 0.052(5) 0.045(4) -0.005(5) 0.007(3) -0.006(5)
O9A 0.049(3) 0.045(2) 0.048(3) -0.001(2) 0.004(2) -0.011(2)
C49A 0.057(4) 0.052(5) 0.045(4) -0.005(5) 0.007(3) -0.006(5)
C50 0.056(3) 0.055(3) 0.050(3) 0.008(2) 0.019(3) 0.015(3)

loop_
_atom_type_symbol
_atom_type_description
_atom_type_scat_dispersion_real
_atom_type_scat_dispersion_imag
_atom_type_scat_source
C C 0.0033 0.0016 'International Tables Vol C Tables 4.2.6.8 and 6.1.1.4'
H H 0.0000 0.0000 'International Tables Vol C Tables 4.2.6.8 and 6.1.1.4'
N N 0.0061 0.0033 'International Tables Vol C Tables 4.2.6.8 and 6.1.1.4'
O O 0.0106 0.0060 'International Tables Vol C Tables 4.2.6.8 and 6.1.1.4'

loop_
_geom_angle_atom_site_label_1
_geom_angle_atom_site_label_2
_geom_angle_atom_site_label_3
_geom_angle
_geom_angle_publ_flag
C5 O1 C4 120.5(3) yes
C39 O8 C40 115.5(3) yes
C5 N1 C6 122.8(3) ?
C5 N1 H1 118.6 ?
C6 N1 H1 118.6 ?
C11 N2 C12 123.6(3) ?
C11 N2 H2 118.2 ?
C12 N2 H2 118.2 ?
C19 N3 C20 123.4(3) ?
C19 N3 H3 118.3 ?
C20 N3 H3 118.3 ?
C25 N4 C26 123.6(3) ?
C25 N4 H4 118.2 ?
C26 N4 H4 118.2 ?
C33 N5 C34 121.6(3) ?
C33 N5 H5 119.2 ?
C34 N5 H5 119.2 ?
C4 C1 H1A 109.5 ?
C4 C1 H1B 109.5 ?
H1A C1 H1B 109.5 ?
C4 C1 H1C 109.5 ?
H1A C1 H1C 109.5 ?
H1B C1 H1C 109.5 ?
C4 C2 H2A 109.5 ?
C4 C2 H2B 109.5 ?
H2A C2 H2B 109.5 ?
C4 C2 H2C 109.5 ?
H2A C2 H2C 109.5 ?
H2B C2 H2C 109.5 ?
C4 C3 H3A 109.5 ?
C4 C3 H3B 109.5 ?
H3A C3 H3B 109.5 ?
C4 C3 H3C 109.5 ?
H3A C3 H3C 109.5 ?
H3B C3 H3C 109.5 ?
O1 C4 C1 111.1(3) ?
O1 C4 C2 109.9(3) ?
C1 C4 C2 112.1(4) ?
O1 C4 C3 102.0(3) ?
C1 C4 C3 110.5(3) ?
C2 C4 C3 110.8(4) ?
O2 C5 N1 124.8(3) ?
O2 C5 O1 124.6(3) ?
N1 C5 O1 110.6(3) ?
N1 C6 C10 113.7(3) ?
N1 C6 C7 111.3(3) ?
C10 C6 C7 104.3(3) ?
N1 C6 H6 109.1 ?
C10 C6 H6 109.1 ?
C7 C6 H6 109.1 ?
C8 C7 C8A 24.9(4) ?
C8 C7 C6 106.2(3) ?
C8A C7 C6 106.9(3) ?
C8 C7 H7A 110.5 ?
C8A C7 H7A 87.6 ?
C6 C7 H7A 110.5 ?
C8 C7 H7B 110.5 ?
C8A C7 H7B 129.8 ?
C6 C7 H7B 110.5 ?
H7A C7 H7B 108.7 ?
C8 C7 H7C 130.6 ?
C8A C7 H7C 110.3 ?
C6 C7 H7C 110.3 ?
H7A C7 H7C 24.5 ?
H7B C7 H7C 86.6 ?
C8 C7 H7D 88.0 ?
C8A C7 H7D 110.3 ?
C6 C7 H7D 110.3 ?
H7A C7 H7D 127.4 ?
H7B C7 H7D 24.2 ?
H7C C7 H7D 108.6 ?
C7 C8 C9 106.0(4) ?
C7 C8 H8A 110.5 ?
C9 C8 H8A 110.5 ?
C7 C8 H8B 110.5 ?
C9 C8 H8B 110.5 ?
H8A C8 H8B 108.7 ?
C7 C8A C9 104.4(4) ?
C7 C8A H8A1 110.9 ?
C9 C8A H8A1 110.9 ?
C7 C8A H8A2 110.9 ?
C9 C8A H8A2 110.9 ?
H8A1 C8A H8A2 108.9 ?
C8 C9 C10 108.6(3) ?
C8 C9 C8A 24.8(4) ?
C10 C9 C8A 100.6(4) ?
C8 C9 H9A 110.0 ?
C10 C9 H9A 110.0 ?
C8A C9 H9A 133.7 ?
C8 C9 H9B 110.0 ?
C10 C9 H9B 110.0 ?
C8A C9 H9B 92.0 ?
H9A C9 H9B 108.4 ?
C8 C9 H9C 125.8 ?
C10 C9 H9C 111.7 ?
C8A C9 H9C 111.7 ?
H9A C9 H9C 88.7 ?
H9B C9 H9C 21.1 ?
C8 C9 H9D 87.0 ?
C10 C9 H9D 111.7 ?
C8A C9 H9D 111.7 ?
H9A C9 H9D 24.4 ?
H9B C9 H9D 126.3 ?
H9C C9 H9D 109.4 ?
C11 C10 C6 112.1(3) ?
C11 C10 C9 112.7(3) ?
C6 C10 C9 103.8(3) ?
C11 C10 H10 109.4 ?
C6 C10 H10 109.4 ?
C9 C10 H10 109.4 ?
O3 C11 N2 123.6(3) ?
O3 C11 C10 121.1(3) ?
N2 C11 C10 115.2(3) ?
N2 C12 C13 111.2(3) ?
N2 C12 C18 114.5(3) ?
C13 C12 C18 104.8(3) ?
N2 C12 H12 108.7 ?
C13 C12 H12 108.7 ?
C18 C12 H12 108.7 ?
C14 C13 C12 105.2(3) ?
C14 C13 H13A 110.7 ?
C12 C13 H13A 110.7 ?
C14 C13 H13B 110.7 ?
C12 C13 H13B 110.7 ?
H13A C13 H13B 108.8 ?
C15 C14 C13 112.0(3) ?
C15 C14 C16 108.7(3) ?
C13 C14 C16 110.4(3) ?
C15 C14 C17 112.0(3) ?
C13 C14 C17 102.1(3) ?
C16 C14 C17 111.5(3) ?
C14 C15 H15A 109.5 ?
C14 C15 H15B 109.5 ?
H15A C15 H15B 109.5 ?
C14 C15 H15C 109.5 ?
H15A C15 H15C 109.5 ?
H15B C15 H15C 109.5 ?
C14 C16 H16A 109.5 ?
C14 C16 H16B 109.5 ?
H16A C16 H16B 109.5 ?
C14 C16 H16C 109.5 ?
H16A C16 H16C 109.5 ?
H16B C16 H16C 109.5 ?
C18 C17 C14 107.1(3) ?
C18 C17 H17A 110.3 ?
C14 C17 H17A 110.3 ?
C18 C17 H17B 110.3 ?
C14 C17 H17B 110.3 ?
H17A C17 H17B 108.6 ?
C19 C18 C17 113.4(3) ?
C19 C18 C12 109.9(2) ?
C17 C18 C12 105.5(3) ?
C19 C18 H18 109.3 ?
C17 C18 H18 109.3 ?
C12 C18 H18 109.3 ?
O4 C19 N3 123.0(3) ?
O4 C19 C18 119.5(3) ?
N3 C19 C18 117.5(3) ?
N3 C20 C21 113.7(3) ?
N3 C20 C24 113.6(3) ?
C21 C20 C24 104.8(3) ?
N3 C20 H20 108.1 ?
C21 C20 H20 108.1 ?
C24 C20 H20 108.1 ?
C20 C21 C22 102.0(3) ?
C20 C21 H21A 111.4 ?
C22 C21 H21A 111.4 ?
C20 C21 H21B 111.4 ?
C22 C21 H21B 111.4 ?
H21A C21 H21B 109.2 ?
C23 C22 C21 103.5(3) ?
C23 C22 H22A 111.1 ?
C21 C22 H22A 111.1 ?
C23 C22 H22B 111.1 ?
C21 C22 H22B 111.1 ?
H22A C22 H22B 109.0 ?
C22 C23 C24 106.0(3) ?
C22 C23 H23A 110.5 ?
C24 C23 H23A 110.5 ?
C22 C23 H23B 110.5 ?
C24 C23 H23B 110.5 ?
H23A C23 H23B 108.7 ?
C25 C24 C23 112.7(3) ?
C25 C24 C20 108.1(3) ?
C23 C24 C20 105.3(3) ?
C25 C24 H24 110.2 ?
C23 C24 H24 110.2 ?
C20 C24 H24 110.2 ?
O5 C25 N4 122.4(3) ?
O5 C25 C24 122.4(3) ?
N4 C25 C24 115.2(3) ?
N4 C26 C27 113.9(3) ?
N4 C26 C32 112.8(3) ?
C27 C26 C32 105.5(3) ?
N4 C26 H26 108.2 ?
C27 C26 H26 108.2 ?
C32 C26 H26 108.2 ?
C26 C27 C28 107.6(3) ?
C26 C27 H27A 110.2 ?
C28 C27 H27A 110.2 ?
C26 C27 H27B 110.2 ?
C28 C27 H27B 110.2 ?
H27A C27 H27B 108.5 ?
C29 C28 C30 108.8(3) ?
C29 C28 C31 110.9(3) ?
C30 C28 C31 111.9(3) ?
C29 C28 C27 110.9(3) ?
C30 C28 C27 112.0(3) ?
C31 C28 C27 102.2(3) ?
C28 C29 H29A 109.5 ?
C28 C29 H29B 109.5 ?
H29A C29 H29B 109.5 ?
C28 C29 H29C 109.5 ?
H29A C29 H29C 109.5 ?
H29B C29 H29C 109.5 ?
C28 C30 H30A 109.5 ?
C28 C30 H30B 109.5 ?
H30A C30 H30B 109.5 ?
C28 C30 H30C 109.5 ?
H30A C30 H30C 109.5 ?
H30B C30 H30C 109.5 ?
C32 C31 C28 104.8(3) ?
C32 C31 H31A 110.8 ?
C28 C31 H31A 110.8 ?
C32 C31 H31B 110.8 ?
C28 C31 H31B 110.8 ?
H31A C31 H31B 108.9 ?
C31 C32 C33 112.2(3) ?
C31 C32 C26 103.7(3) ?
C33 C32 C26 113.7(3) ?
C31 C32 H32 109.0 ?
C33 C32 H32 109.0 ?
C26 C32 H32 109.0 ?
O6 C33 N5 123.5(3) ?
O6 C33 C32 120.4(3) ?
N5 C33 C32 116.1(3) ?
N5 C34 C35 110.3(3) ?
N5 C34 C38 108.6(3) ?
C35 C34 C38 102.9(3) ?
N5 C34 H34 111.6 ?
C35 C34 H34 111.6 ?
C38 C34 H34 111.6 ?
C34 C35 C36 104.4(3) ?
C34 C35 H35A 110.9 ?
C36 C35 H35A 110.9 ?
C34 C35 H35B 110.9 ?
C36 C35 H35B 110.9 ?
H35A C35 H35B 108.9 ?
C35 C36 C37 106.0(3) ?
C35 C36 H36A 110.5 ?
C37 C36 H36A 110.5 ?
C35 C36 H36B 110.5 ?
C37 C36 H36B 110.5 ?
H36A C36 H36B 108.7 ?
C36 C37 C38 106.0(3) ?
C36 C37 H37A 110.5 ?
C38 C37 H37A 110.5 ?
C36 C37 H37B 110.5 ?
C38 C37 H37B 110.5 ?
H37A C37 H37B 108.7 ?
C39 C38 C34 110.4(3) ?
C39 C38 C37 110.9(3) ?
C34 C38 C37 104.1(3) ?
C39 C38 H38 110.4 ?
C34 C38 H38 110.4 ?
C37 C38 H38 110.4 ?
O7 C39 O8 123.9(3) ?
O7 C39 C38 125.4(3) ?
O8 C39 C38 110.6(3) ?
O8 C40 C41 110.3(3) ?
O8 C40 H40A 109.6 ?
C41 C40 H40A 109.6 ?
O8 C40 H40B 109.6 ?
C41 C40 H40B 109.6 ?
H40A C40 H40B 108.1 ?
C42 C41 C46 119.2(3) ?
C42 C41 C40 123.7(3) ?
C46 C41 C40 117.1(3) ?
C41 C42 C43 120.1(4) ?
C41 C42 H42 119.9 ?
C43 C42 H42 119.9 ?
C44 C43 C42 120.8(4) ?
C44 C43 H43 119.6 ?
C42 C43 H43 119.6 ?
C43 C44 C45 119.4(4) ?
C43 C44 H44 120.3 ?
C45 C44 H44 120.3 ?
C46 C45 C44 120.0(4) ?
C46 C45 H45 120.0 ?
C44 C45 H45 120.0 ?
C45 C46 C41 120.5(4) ?
C45 C46 H46 119.7 ?
C41 C46 H46 119.7 ?
C48 C47 H47A 109.5 ?
C48 C47 H47B 109.5 ?
H47A C47 H47B 109.5 ?
C48 C47 H47C 109.5 ?
H47A C47 H47C 109.5 ?
H47B C47 H47C 109.5 ?
C47 C48 O9A 133.9(7) ?
C47 C48 O9 100.1(6) ?
O9A C48 O9 41.9(4) ?
C47 C48 H48A 111.7 ?
O9A C48 H48A 107.7 ?
O9 C48 H48A 111.7 ?
C47 C48 H48B 111.7 ?
O9A C48 H48B 75.0 ?
O9 C48 H48B 111.7 ?
H48A C48 H48B 109.5 ?
C47 C48 H48C 103.7 ?
O9A C48 H48C 103.7 ?
O9 C48 H48C 93.8 ?
H48A C48 H48C 22.4 ?
H48B C48 H48C 130.7 ?
C47 C48 H48D 103.7 ?
O9A C48 H48D 103.7 ?
O9 C48 H48D 144.6 ?
H48A C48 H48D 83.1 ?
H48B C48 H48D 34.3 ?
H48C C48 H48D 105.4 ?
C49 O9 C48 108.9(6) yes
O9 C49 C50 110.1(7) ?
O9 C49 H49A 109.6 ?
C50 C49 H49A 109.6 ?
O9 C49 H49B 109.6 ?
C50 C49 H49B 109.6 ?
H49A C49 H49B 108.2 ?
C48 O9A C49A 103.3(9) yes
O9A C49A C50 107.9(11) ?
O9A C49A H49C 110.1 ?
C50 C49A H49C 110.1 ?
O9A C49A H49D 110.1 ?
C50 C49A H49D 110.1 ?
H49C C49A H49D 108.4 ?
C49 C50 C49A 28.3(6) ?
C49A C50 H50A 130.1 ?
C49A C50 H50B 111.1 ?
C49A C50 H50C 82.9 ?
C49A C50 H50D 109.5 ?
C49A C50 H50E 109.5 ?
H50D C50 H50E 109.5 ?
C49A C50 H50F 109.5 ?
H50D C50 H50F 109.5 ?
H50E C50 H50F 109.5 ?

loop_
_geom_bond_atom_site_label_1
_geom_bond_atom_site_label_2
_geom_bond_distance
_geom_bond_publ_flag
O1 C5 1.339(4) yes
O1 C4 1.470(4) yes
O2 C5 1.229(4) yes
O3 C11 1.236(4) yes
O4 C19 1.240(4) yes
O5 C25 1.234(4) yes
O6 C33 1.241(4) yes
O7 C39 1.203(4) yes
O8 C39 1.337(4) yes
O8 C40 1.451(4) yes
N1 C5 1.331(5) ?
N1 C6 1.448(4) ?
N1 H1 0.8800 ?
N2 C11 1.342(4) ?
N2 C12 1.451(4) ?
N2 H2 0.8800 ?
N3 C19 1.323(4) ?
N3 C20 1.452(4) ?
N3 H3 0.8800 ?
N4 C25 1.337(5) ?
N4 C26 1.439(4) ?
N4 H4 0.8800 ?
N5 C33 1.329(4) ?
N5 C34 1.464(4) ?
N5 H5 0.8800 ?
C1 C4 1.507(6) ?
C1 H1A 0.9800 ?
C1 H1B 0.9800 ?
C1 H1C 0.9800 ?
C2 C4 1.508(6) ?
C2 H2A 0.9800 ?
C2 H2B 0.9800 ?
C2 H2C 0.9800 ?
C3 C4 1.533(6) ?
C3 H3A 0.9800 ?
C3 H3B 0.9800 ?
C3 H3C 0.9800 ?
C6 C10 1.534(5) ?
C6 C7 1.538(5) ?
C6 H6 1.0000 ?
C7 C8 1.516(5) ?
C7 C8A 1.527(5) ?
C7 H7A 0.9900 ?
C7 H7B 0.9900 ?
C7 H7C 0.9900 ?
C7 H7D 0.9900 ?
C8 C9 1.518(4) ?
C8 H8A 0.9900 ?
C8 H8B 0.9900 ?
C8A C9 1.539(4) ?
C8A H8A1 0.9900 ?
C8A H8A2 0.9900 ?
C9 C10 1.538(5) ?
C9 H9A 0.9900 ?
C9 H9B 0.9900 ?
C9 H9C 0.9900 ?
C9 H9D 0.9900 ?
C10 C11 1.518(4) ?
C10 H10 1.0000 ?
C12 C13 1.530(5) ?
C12 C18 1.558(4) ?
C12 H12 1.0000 ?
C13 C14 1.528(5) ?
C13 H13A 0.9900 ?
C13 H13B 0.9900 ?
C14 C15 1.522(5) ?
C14 C16 1.537(5) ?
C14 C17 1.549(5) ?
C15 H15A 0.9800 ?
C15 H15B 0.9800 ?
C15 H15C 0.9800 ?
C16 H16A 0.9800 ?
C16 H16B 0.9800 ?
C16 H16C 0.9800 ?
C17 C18 1.546(5) ?
C17 H17A 0.9900 ?
C17 H17B 0.9900 ?
C18 C19 1.526(4) ?
C18 H18 1.0000 ?
C20 C21 1.534(5) ?
C20 C24 1.568(5) ?
C20 H20 1.0000 ?
C21 C22 1.538(6) ?
C21 H21A 0.9900 ?
C21 H21B 0.9900 ?
C22 C23 1.519(6) ?
C22 H22A 0.9900 ?
C22 H22B 0.9900 ?
C23 C24 1.538(5) ?
C23 H23A 0.9900 ?
C23 H23B 0.9900 ?
C24 C25 1.517(5) ?
C24 H24 1.0000 ?
C26 C27 1.539(5) ?
C26 C32 1.556(5) ?
C26 H26 1.0000 ?
C27 C28 1.547(6) ?
C27 H27A 0.9900 ?
C27 H27B 0.9900 ?
C28 C29 1.523(5) ?
C28 C30 1.531(5) ?
C28 C31 1.535(5) ?
C29 H29A 0.9800 ?
C29 H29B 0.9800 ?
C29 H29C 0.9800 ?
C30 H30A 0.9800 ?
C30 H30B 0.9800 ?
C30 H30C 0.9800 ?
C31 C32 1.525(5) ?
C31 H31A 0.9900 ?
C31 H31B 0.9900 ?
C32 C33 1.530(4) ?
C32 H32 1.0000 ?
C34 C35 1.523(5) ?
C34 C38 1.544(4) ?
C34 H34 1.0000 ?
C35 C36 1.526(5) ?
C35 H35A 0.9900 ?
C35 H35B 0.9900 ?
C36 C37 1.547(6) ?
C36 H36A 0.9900 ?
C36 H36B 0.9900 ?
C37 C38 1.550(5) ?
C37 H37A 0.9900 ?
C37 H37B 0.9900 ?
C38 C39 1.517(5) ?
C38 H38 1.0000 ?
C40 C41 1.509(5) ?
C40 H40A 0.9900 ?
C40 H40B 0.9900 ?
C41 C42 1.386(5) ?
C41 C46 1.398(5) ?
C42 C43 1.388(6) ?
C42 H42 0.9500 ?
C43 C44 1.386(6) ?
C43 H43 0.9500 ?
C44 C45 1.390(6) ?
C44 H44 0.9500 ?
C45 C46 1.387(6) ?
C45 H45 0.9500 ?
C46 H46 0.9500 ?
C47 C48 1.462(10) ?
C47 H47A 0.9800 ?
C47 H47B 0.9800 ?
C47 H47C 0.9800 ?
C48 O9A 1.491(11) yes
C48 O9 1.517(8) yes
C48 H48A 0.9900 ?
C48 H48B 0.9900 ?
C48 H48C 0.9900 ?
C48 H48D 0.9900 ?
O9 C49 1.415(9) yes
C49 C50 1.479(10) ?
C49 H49A 0.9900 ?
C49 H49B 0.9900 ?
O9A C49A 1.500(15) yes
C49A C50 1.527(15) ?
C49A H49C 0.9900 ?
C49A H49D 0.9900 ?
C50 H50A 0.9800 ?
C50 H50B 0.9800 ?
C50 H50C 0.9800 ?
C50 H50D 0.9800 ?
C50 H50E 0.9800 ?
C50 H50F 0.9800 ?

loop_
_geom_hbond_atom_site_label_D
_geom_hbond_atom_site_label_H
_geom_hbond_atom_site_label_A
_geom_hbond_distance_DH
_geom_hbond_distance_HA
_geom_hbond_distance_DA
_geom_hbond_angle_DHA
_geom_hbond_site_symmetry_A
N1 H1 O5 0.88 2.02 2.870(4) 161.5 1_455
N2 H2 O6 0.88 2.05 2.879(4) 157.3 1_455
N3 H3 O2 0.88 2.08 2.900(4) 154.6 .
N4 H4 O3 0.88 2.03 2.907(4) 177.7 .
N5 H5 O4 0.88 1.92 2.795(4) 173.9 .

loop_
_geom_torsion_atom_site_label_1
_geom_torsion_atom_site_label_2
_geom_torsion_atom_site_label_3
_geom_torsion_atom_site_label_4
_geom_torsion
C5 O1 C4 C1 -64.9(4)
C5 O1 C4 C2 59.7(5)
C5 O1 C4 C3 177.3(3)
C6 N1 C5 O2 -1.8(6)
C6 N1 C5 O1 178.1(3)
C4 O1 C5 O2 9.6(5)
C4 O1 C5 N1 -170.4(3)
C5 N1 C6 C10 101.7(4)
C5 N1 C6 C7 -140.9(4)
N1 C6 C7 C8 -155.8(4)
C10 C6 C7 C8 -32.8(5)
N1 C6 C7 C8A -129.8(5)
C10 C6 C7 C8A -6.8(5)
C8A C7 C8 C9 -75.3(6)
C6 C7 C8 C9 20.2(6)
C8 C7 C8A C9 71.2(6)
C6 C7 C8A C9 -20.8(6)
C7 C8 C9 C10 0.1(7)
C7 C8 C9 C8A 74.7(6)
C7 C8A C9 C8 -71.8(6)
C7 C8A C9 C10 39.8(6)
N1 C6 C10 C11 -84.8(3)
C7 C6 C10 C11 153.8(3)
N1 C6 C10 C9 153.3(3)
C7 C6 C10 C9 31.9(4)
C8 C9 C10 C11 -141.5(4)
C8A C9 C10 C11 -165.8(4)
C8 C9 C10 C6 -20.1(5)
C8A C9 C10 C6 -44.4(4)
C12 N2 C11 O3 -0.2(5)
C12 N2 C11 C10 -178.9(3)
C6 C10 C11 O3 -63.0(4)
C9 C10 C11 O3 53.6(4)
C6 C10 C11 N2 115.7(3)
C9 C10 C11 N2 -127.7(3)
C11 N2 C12 C13 -144.1(3)
C11 N2 C12 C18 97.3(4)
N2 C12 C13 C14 -158.4(3)
C18 C12 C13 C14 -34.2(3)
C12 C13 C14 C15 159.4(3)
C12 C13 C14 C16 -79.3(3)
C12 C13 C14 C17 39.4(3)
C15 C14 C17 C18 -149.8(3)
C13 C14 C17 C18 -29.8(3)
C16 C14 C17 C18 88.2(3)
C14 C17 C18 C19 -111.0(3)
C14 C17 C18 C12 9.3(3)
N2 C12 C18 C19 -100.4(3)
C13 C12 C18 C19 137.4(3)
N2 C12 C18 C17 137.0(3)
C13 C12 C18 C17 14.9(3)
C20 N3 C19 O4 2.9(5)
C20 N3 C19 C18 -175.7(3)
C17 C18 C19 O4 30.6(4)
C12 C18 C19 O4 -87.2(3)
C17 C18 C19 N3 -150.7(3)
C12 C18 C19 N3 91.5(3)
C19 N3 C20 C21 -127.1(3)
C19 N3 C20 C24 113.1(3)
N3 C20 C21 C22 -160.9(3)
C24 C20 C21 C22 -36.2(4)
C20 C21 C22 C23 43.2(4)
C21 C22 C23 C24 -33.5(4)
C22 C23 C24 C25 -106.9(4)
C22 C23 C24 C20 10.7(4)
N3 C20 C24 C25 -98.5(3)
C21 C20 C24 C25 136.7(3)
N3 C20 C24 C23 140.8(3)
C21 C20 C24 C23 16.0(4)
C26 N4 C25 O5 5.7(5)
C26 N4 C25 C24 -171.9(3)
C23 C24 C25 O5 27.3(5)
C20 C24 C25 O5 -88.6(4)
C23 C24 C25 N4 -155.0(3)
C20 C24 C25 N4 89.0(4)
C25 N4 C26 C27 -141.1(3)
C25 N4 C26 C32 98.7(4)
N4 C26 C27 C28 -122.4(3)
C32 C26 C27 C28 1.8(4)
C26 C27 C28 C29 93.3(4)
C26 C27 C28 C30 -144.8(3)
C26 C27 C28 C31 -24.9(4)
C29 C28 C31 C32 -79.1(4)
C30 C28 C31 C32 159.2(3)
C27 C28 C31 C32 39.2(3)
C28 C31 C32 C33 -161.7(3)
C28 C31 C32 C26 -38.6(3)
N4 C26 C32 C31 147.2(3)
C27 C26 C32 C31 22.3(3)
N4 C26 C32 C33 -90.7(3)
C27 C26 C32 C33 144.4(3)
C34 N5 C33 O6 -6.6(5)
C34 N5 C33 C32 172.2(3)
C31 C32 C33 O6 40.4(4)
C26 C32 C33 O6 -76.8(4)
C31 C32 C33 N5 -138.4(3)
C26 C32 C33 N5 104.4(3)
C33 N5 C34 C35 -78.3(4)
C33 N5 C34 C38 169.6(3)
N5 C34 C35 C36 -75.2(3)
C38 C34 C35 C36 40.5(3)
C34 C35 C36 C37 -28.2(4)
C35 C36 C37 C38 4.8(4)
N5 C34 C38 C39 -161.1(3)
C35 C34 C38 C39 82.0(3)
N5 C34 C38 C37 79.8(3)
C35 C34 C38 C37 -37.1(3)
C36 C37 C38 C39 -98.9(3)
C36 C37 C38 C34 19.9(3)
C40 O8 C39 O7 -3.6(5)
C40 O8 C39 C38 174.6(3)
C34 C38 C39 O7 -14.0(5)
C37 C38 C39 O7 101.0(4)
C34 C38 C39 O8 167.9(3)
C37 C38 C39 O8 -77.2(4)
C39 O8 C40 C41 155.7(3)
O8 C40 C41 C42 5.5(5)
O8 C40 C41 C46 -174.0(3)
C46 C41 C42 C43 -0.8(5)
C40 C41 C42 C43 179.7(3)
C41 C42 C43 C44 -0.2(6)
C42 C43 C44 C45 0.9(6)
C43 C44 C45 C46 -0.6(6)
C44 C45 C46 C41 -0.4(6)
C42 C41 C46 C45 1.1(6)
C40 C41 C46 C45 -179.3(4)
C47 C48 O9 C49 -170.5(6)
O9A C48 O9 C49 40.6(8)
C48 O9 C49 C50 -171.1(6)
C47 C48 O9A C49A -77.8(13)
O9 C48 O9A C49A -33.0(9)
C48 O9A C49A C50 173.9(10)
O9 C49 C50 C49A -38.8(15)
O9A C49A C50 C49 41.8(12)
